data_4133862
loop_
_publ_author_name
'Tsoureas, Nikolaos'
'Maron, Laurent'
'Kilpatrick, Alexander F. R.'
'Layfield, Richard A.'
'Cloke, F Geoffrey N'

_publ_section_title
;
 Ethene Activation and Catalytic Hydrogenation by a Low-Valent Uranium
 Pentalene Complex.
;
_journal_name_full 'Journal of the American Chemical Society'
_journal_paper_doi 10.1021/jacs.9b11929
_journal_year 2019
_chemical_formula_moiety 'C40 H69 O Si2 U'
_chemical_formula_sum 'C40 H69 O Si2 U'
_chemical_formula_weight 860.16
_space_group_crystal_system monoclinic
_space_group_IT_number 14
_space_group_name_Hall '-P 2yn'
_space_group_name_H-M_alt 'P 1 21/n 1'
_atom_sites_solution_hydrogens geom
_atom_sites_solution_primary iterative
_audit_creation_date 2019-03-07
_audit_creation_method
;
Olex2 1.2
(compiled 2018.05.29 svn.r3508 for OlexSys, GUI svn.r5506)
;
_cell_angle_alpha 90
_cell_angle_beta 91.2943(17)
_cell_angle_gamma 90
_cell_formula_units_Z 4
_cell_length_a 11.77657(19)
_cell_length_b 14.5949(3)
_cell_length_c 23.1173(5)
_cell_measurement_reflns_used 4736
_cell_measurement_temperature 100.01(10)
_cell_measurement_theta_max 71.5360
_cell_measurement_theta_min 3.5790
_cell_volume 3972.34(13)
_computing_cell_refinement 'CrysAlisPro 1.171.39.46 (Rigaku OD, 2018)'
_computing_data_collection 'CrysAlisPro 1.171.39.46 (Rigaku OD, 2018)'
_computing_data_reduction 'CrysAlisPro 1.171.39.46 (Rigaku OD, 2018)'
_computing_molecular_graphics 'Olex2 (Dolomanov et al., 2009)'
_computing_publication_material 'Olex2 (Dolomanov et al., 2009)'
_computing_structure_refinement 'ShelXL (Sheldrick, 2015)'
_computing_structure_solution
;
Superflip (Palatinus & Chapuis, 2007;Palatinus & van der Lee, 2008;
Palatinus et al., 2012)
;
_diffrn_ambient_environment N~2~
_diffrn_ambient_temperature 100.01(10)
_diffrn_detector 'CCD plate'
_diffrn_detector_area_resol_mean 16.1033
_diffrn_detector_type Eos
_diffrn_measured_fraction_theta_full 0.988
_diffrn_measured_fraction_theta_max 0.988
_diffrn_measurement_details
;
List of Runs (angles in degrees, time in seconds):

  # Type    Start    End  Width  t~exp~   \w     \q     \k     \f   Frames
--------------------------------------------------------------------------
  1  \w     58.00 105.00   1.00   30.00    --   37.42  77.00-120.00   47
  2  \w     12.00  39.00   1.00   30.00    --   37.42  77.00-120.00   27
  3  \w     32.00 110.00   1.00   30.00    --   37.42-178.00  60.00   78
  4  \w     11.00 100.00   1.00   30.00    --   37.42  77.00 150.00   89
  5  \w     41.00 107.00   1.00   60.00    --  107.00 -83.00-156.56   66
  6  \w     47.00  74.00   1.00   60.00    --  107.00 -95.00 120.00   27
  7  \w     45.00 134.00   1.00   60.00    --  107.00 -77.00 -90.00   89
  8  \w     81.00 166.00   1.00   60.00    --  107.00  77.00 -30.00   85
  9  \w     95.00 174.00   1.00   60.00    --  107.00  61.00  60.00   79
 10  \w     79.00 173.00   1.00   60.00    --  107.00 111.00 -90.00   94
;
_diffrn_measurement_device 'four-circle diffractometer'
_diffrn_measurement_device_type 'Xcalibur, Eos, Gemini ultra'
_diffrn_measurement_method '\w scans'
_diffrn_orient_matrix_type 'CrysAlisPro convention (1999,Acta A55,543-557)'
_diffrn_orient_matrix_UB_11 0.0330773000
_diffrn_orient_matrix_UB_12 -0.0013831000
_diffrn_orient_matrix_UB_13 -0.0640613000
_diffrn_orient_matrix_UB_21 -0.0248684000
_diffrn_orient_matrix_UB_22 0.1034264000
_diffrn_orient_matrix_UB_23 -0.0044060000
_diffrn_orient_matrix_UB_31 0.1241473000
_diffrn_orient_matrix_UB_32 0.0212106000
_diffrn_orient_matrix_UB_33 0.0177880000
_diffrn_radiation_monochromator mirror
_diffrn_radiation_probe x-ray
_diffrn_radiation_type CuK\a
_diffrn_radiation_wavelength 1.54184
_diffrn_reflns_av_R_equivalents 0.1031
_diffrn_reflns_av_unetI/netI 0.1329
_diffrn_reflns_Laue_measured_fraction_full 0.988
_diffrn_reflns_Laue_measured_fraction_max 0.988
_diffrn_reflns_limit_h_max 14
_diffrn_reflns_limit_h_min -13
_diffrn_reflns_limit_k_max 16
_diffrn_reflns_limit_k_min -17
_diffrn_reflns_limit_l_max 27
_diffrn_reflns_limit_l_min -19
_diffrn_reflns_number 12563
_diffrn_reflns_point_group_measured_fraction_full 0.988
_diffrn_reflns_point_group_measured_fraction_max 0.988
_diffrn_reflns_theta_full 67.064
_diffrn_reflns_theta_max 67.064
_diffrn_reflns_theta_min 3.582
_diffrn_source 'fine-focus sealed X-ray tube'
_diffrn_source_type 'Enhance Ultra (Cu) X-ray Source'
_exptl_absorpt_coefficient_mu 12.273
_exptl_absorpt_correction_T_max 1.00000
_exptl_absorpt_correction_T_min 0.28454
_exptl_absorpt_correction_type multi-scan
_exptl_absorpt_process_details
;
CrysAlisPro 1.171.39.46 (Rigaku Oxford Diffraction, 2018)
Empirical absorption correction using spherical harmonics,
 implemented in SCALE3 ABSPACK scaling algorithm.
;
_exptl_crystal_colour brown
_exptl_crystal_colour_primary brown
_exptl_crystal_density_diffrn 1.438
_exptl_crystal_description plate
_exptl_crystal_F_000 1748
_exptl_crystal_size_max 0.1
_exptl_crystal_size_mid 0.07
_exptl_crystal_size_min 0.01
_refine_diff_density_max 2.871
_refine_diff_density_min -3.090
_refine_diff_density_rms 0.256
_refine_ls_extinction_method none
_refine_ls_goodness_of_fit_ref 1.016
_refine_ls_hydrogen_treatment constr
_refine_ls_matrix_type full
_refine_ls_number_parameters 372
_refine_ls_number_reflns 7007
_refine_ls_number_restraints 30
_refine_ls_restrained_S_all 1.015
_refine_ls_R_factor_all 0.1066
_refine_ls_R_factor_gt 0.0678
_refine_ls_shift/su_max 0.000
_refine_ls_shift/su_mean 0.000
_refine_ls_structure_factor_coef Fsqd
_refine_ls_weighting_details 'w=1/[\s^2^(Fo^2^)+(0.0868P)^2^] where P=(Fo^2^+2Fc^2^)/3'
_refine_ls_weighting_scheme calc
_refine_ls_wR_factor_gt 0.1598
_refine_ls_wR_factor_ref 0.1767
_reflns_Friedel_coverage 0.000
_reflns_number_gt 5140
_reflns_number_total 7007
_reflns_threshold_expression 'I > 2\s(I)'
_cod_data_source_file ja9b11929_si_002.cif
_cod_data_source_block 1.THF
_cod_original_cell_volume 3972.32(14)
_cod_database_code 4133862
_shelx_shelxl_version_number 2014/7
_chemical_oxdiff_formula 'C40 H69 O1 Si2 U'
_shelx_space_group_comment
;
The symmetry employed for this shelxl refinement is uniquely defined
by the following loop, which should always be used as a source of
symmetry information in preference to the above space-group names.
They are only intended as comments.
;
_reflns_odcompleteness_completeness 99.14
_reflns_odcompleteness_iscentric 1
_reflns_odcompleteness_theta 66.97
_olex2_refinement_description
;
1. Fixed Uiso
 At 1.2 times of:
  All C(H) groups, All C(H,H) groups
 At 1.5 times of:
  All C(H,H,H) groups
2. Uiso/Uaniso restraints and constraints
Uanis(C5) \\sim Ueq, Uanis(C7) \\sim Ueq, Uanis(C8) \\sim Ueq, Uanis(C11) \\sim
Ueq, Uanis(C16) \\sim Ueq: with sigma of 0.01 and sigma for terminal atoms of
0.02
Uanis(C5) = Uanis(C8)
Uanis(C13) = Uanis(C14) = Uanis(C10) = Uanis(C12)
Uanis(C1) = Uanis(C7)
Uanis(C18) = Uanis(C19)
Uanis(C31) = Uanis(C29)
3.a Ternary CH refined with riding coordinates:
 C26(H26), C21(H21), C23(H23), C33(H33), C30(H30), C36(H36)
3.b Secondary CH2 refined with riding coordinates:
 C40(H40A,H40B), C41(H41A,H41B), C38(H38A,H38B), C39(H39A,H39B)
3.c Aromatic/amide H refined with riding coordinates:
 C8(H8), C7(H7), C1(H1), C5(H5)
3.d Idealised Me refined as rotating group:
 C16(H16A,H16B,H16C), C17(H17A,H17B,H17C), C19(H19A,H19B,H19C), C18(H18A,H18B,
 H18C), C15(H15A,H15B,H15C), C29(H29A,H29B,H29C), C24(H24A,H24B,H24C), C20(H20A,
 H20B,H20C), C34(H34A,H34B,H34C), C28(H28A,H28B,H28C), C25(H25A,H25B,H25C),
 C37(H37A,H37B,H37C), C22(H22A,H22B,H22C), C27(H27A,H27B,H27C), C32(H32A,H32B,
 H32C), C35(H35A,H35B,H35C), C31(H31A,H31B,H31C)
;
_olex2_submission_special_instructions 'No special instructions were received'
_oxdiff_exptl_absorpt_empirical_details
;
Empirical correction (ABSPACK) includes:
- Absorption correction using spherical harmonics
- Frame scaling
;
_oxdiff_exptl_absorpt_empirical_full_max 2.311
_oxdiff_exptl_absorpt_empirical_full_min 0.336

loop_
_space_group_symop_operation_xyz
'x, y, z'
'-x+1/2, y+1/2, -z+1/2'
'-x, -y, -z'
'x-1/2, -y-1/2, z-1/2'

loop_
_atom_site_label
_atom_site_type_symbol
_atom_site_fract_x
_atom_site_fract_y
_atom_site_fract_z
_atom_site_U_iso_or_equiv
_atom_site_adp_type
_atom_site_occupancy
_atom_site_site_symmetry_order
_atom_site_calc_flag
_atom_site_refinement_flags_posn
_atom_site_refinement_flags_adp
U1 U 0.46455(3) 0.30213(3) 0.73069(2) 0.01865(14) Uani 1 1 d . .
Si2 Si 0.2507(3) 0.2648(3) 0.57252(13) 0.0239(7) Uani 1 1 d . .
Si1 Si 0.2425(3) 0.3050(3) 0.87604(13) 0.0230(7) Uani 1 1 d . .
C11 C 0.6606(10) 0.3978(9) 0.7617(5) 0.026(3) Uani 1 1 d . U
O1 O 0.5743(8) 0.1615(7) 0.7724(4) 0.033(2) Uani 1 1 d . .
C8 C 0.2800(9) 0.4109(9) 0.7133(5) 0.0210(17) Uani 1 1 d . U
H8 H 0.2854 0.4600 0.6879 0.025 Uiso 1 1 calc R .
C6 C 0.2810(10) 0.3239(9) 0.7987(5) 0.025(3) Uani 1 1 d . .
C10 C 0.6960(10) 0.3394(10) 0.7157(5) 0.0254(13) Uani 1 1 d . .
C12 C 0.5854(10) 0.4651(9) 0.7396(5) 0.0254(13) Uani 1 1 d . .
C7 C 0.2865(10) 0.4161(9) 0.7730(5) 0.0260(19) Uani 1 1 d . U
H7 H 0.2934 0.4702 0.7940 0.031 Uiso 1 1 calc R .
C40 C 0.5572(11) 0.0020(9) 0.7790(7) 0.036(3) Uani 1 1 d . .
H40A H 0.5886 -0.0553 0.7654 0.043 Uiso 1 1 calc R .
H40B H 0.4771 -0.0062 0.7863 0.043 Uiso 1 1 calc R .
C14 C 0.6396(10) 0.3723(9) 0.6654(5) 0.0254(13) Uani 1 1 d . .
C1 C 0.3103(10) 0.1700(9) 0.6776(5) 0.0260(19) Uani 1 1 d . .
H1 H 0.3321 0.1172 0.6582 0.031 Uiso 1 1 calc R .
C16 C 0.7856(10) 0.2665(10) 0.7181(6) 0.029(3) Uani 1 1 d . U
H16A H 0.8049 0.2530 0.7577 0.043 Uiso 1 1 calc GR .
H16B H 0.8519 0.2877 0.6987 0.043 Uiso 1 1 calc GR .
H16C H 0.7573 0.2121 0.6993 0.043 Uiso 1 1 calc GR .
C26 C 0.2569(11) 0.1802(10) 0.8943(6) 0.032(3) Uani 1 1 d . .
H26 H 0.2135 0.1475 0.8641 0.038 Uiso 1 1 calc R .
C5 C 0.2897(9) 0.1736(8) 0.7359(5) 0.0210(17) Uani 1 1 d . U
H5 H 0.2945 0.1247 0.7616 0.025 Uiso 1 1 calc R .
C3 C 0.2633(11) 0.3171(8) 0.6972(5) 0.023(3) Uani 1 1 d . .
C21 C 0.3270(10) 0.3896(10) 0.9224(5) 0.029(3) Uani 1 1 d . .
H21 H 0.3117 0.4504 0.9060 0.034 Uiso 1 1 calc R .
C17 C 0.7049(10) 0.3945(10) 0.8232(5) 0.030(3) Uani 1 1 d . .
H17A H 0.6602 0.4341 0.8467 0.044 Uiso 1 1 calc GR .
H17B H 0.7827 0.4143 0.8246 0.044 Uiso 1 1 calc GR .
H17C H 0.7001 0.3328 0.8374 0.044 Uiso 1 1 calc GR .
C41 C 0.5763(13) 0.0790(10) 0.7362(6) 0.037(3) Uani 1 1 d . .
H41A H 0.6489 0.0724 0.7176 0.044 Uiso 1 1 calc R .
H41B H 0.5163 0.0806 0.7067 0.044 Uiso 1 1 calc R .
C23 C 0.0856(10) 0.3335(9) 0.8842(5) 0.026(3) Uani 1 1 d . .
H23 H 0.0644 0.3197 0.9240 0.031 Uiso 1 1 calc R .
C38 C 0.6376(10) 0.1392(10) 0.8241(6) 0.029(3) Uani 1 1 d . .
H38A H 0.6093 0.1733 0.8567 0.035 Uiso 1 1 calc R .
H38B H 0.7174 0.1536 0.8197 0.035 Uiso 1 1 calc R .
C33 C 0.2796(10) 0.3779(10) 0.5352(5) 0.030(3) Uani 1 1 d . .
H33 H 0.2737 0.4257 0.5647 0.037 Uiso 1 1 calc R .
C19 C 0.5119(11) 0.5119(10) 0.6362(6) 0.036(2) Uani 1 1 d . .
H19A H 0.4910 0.4776 0.6022 0.054 Uiso 1 1 calc GR .
H19B H 0.5619 0.5609 0.6260 0.054 Uiso 1 1 calc GR .
H19C H 0.4449 0.5368 0.6532 0.054 Uiso 1 1 calc GR .
C4 C 0.2598(9) 0.2649(10) 0.7498(5) 0.021(3) Uani 1 1 d . .
C18 C 0.5369(11) 0.5444(10) 0.7725(6) 0.036(2) Uani 1 1 d . .
H18A H 0.4633 0.5596 0.7565 0.054 Uiso 1 1 calc GR .
H18B H 0.5864 0.5964 0.7694 0.054 Uiso 1 1 calc GR .
H18C H 0.5301 0.5278 0.8124 0.054 Uiso 1 1 calc GR .
C2 C 0.2939(11) 0.2591(10) 0.6496(5) 0.028(3) Uani 1 1 d . .
C39 C 0.6215(13) 0.0367(10) 0.8332(6) 0.039(4) Uani 1 1 d . .
H39A H 0.5780 0.0253 0.8676 0.047 Uiso 1 1 calc R .
H39B H 0.6944 0.0062 0.8374 0.047 Uiso 1 1 calc R .
C15 C 0.6683(12) 0.3384(12) 0.6047(5) 0.038(3) Uani 1 1 d . .
H15A H 0.6547 0.2736 0.6023 0.057 Uiso 1 1 calc GR .
H15B H 0.7467 0.3507 0.5974 0.057 Uiso 1 1 calc GR .
H15C H 0.6213 0.3695 0.5765 0.057 Uiso 1 1 calc GR .
C30 C 0.3167(11) 0.1631(10) 0.5341(5) 0.031(3) Uani 1 1 d . .
H30 H 0.2858 0.1086 0.5529 0.038 Uiso 1 1 calc R .
C29 C 0.4452(12) 0.1540(12) 0.5401(6) 0.041(3) Uani 1 1 d . .
H29A H 0.4808 0.1999 0.5170 0.062 Uiso 1 1 calc GR .
H29B H 0.4678 0.0943 0.5273 0.062 Uiso 1 1 calc GR .
H29C H 0.4680 0.1620 0.5799 0.062 Uiso 1 1 calc GR .
C36 C 0.0903(10) 0.2485(10) 0.5693(5) 0.029(3) Uani 1 1 d . .
H36 H 0.0645 0.2532 0.5288 0.034 Uiso 1 1 calc R .
C24 C 0.0132(11) 0.2743(11) 0.8431(7) 0.042(4) Uani 1 1 d . .
H24A H 0.0276 0.2911 0.8039 0.063 Uiso 1 1 calc GR .
H24B H -0.0658 0.2835 0.8509 0.063 Uiso 1 1 calc GR .
H24C H 0.0321 0.2109 0.8489 0.063 Uiso 1 1 calc GR .
C20 C 0.4574(11) 0.3751(12) 0.9194(7) 0.044(4) Uani 1 1 d . .
H20A H 0.4768 0.3159 0.9348 0.066 Uiso 1 1 calc GR .
H20B H 0.4957 0.4217 0.9418 0.066 Uiso 1 1 calc GR .
H20C H 0.4802 0.3788 0.8799 0.066 Uiso 1 1 calc GR .
C34 C 0.1949(14) 0.4033(11) 0.4862(7) 0.052(4) Uani 1 1 d . .
H34A H 0.2026 0.3611 0.4547 0.079 Uiso 1 1 calc GR .
H34B H 0.2102 0.4644 0.4731 0.079 Uiso 1 1 calc GR .
H34C H 0.1189 0.4003 0.5003 0.079 Uiso 1 1 calc GR .
C28 C 0.3774(12) 0.1418(11) 0.8921(7) 0.043(4) Uani 1 1 d . .
H28A H 0.4091 0.1556 0.8551 0.064 Uiso 1 1 calc GR .
H28B H 0.3755 0.0766 0.8975 0.064 Uiso 1 1 calc GR .
H28C H 0.4235 0.1692 0.9222 0.064 Uiso 1 1 calc GR .
C25 C 0.0615(11) 0.4345(10) 0.8724(6) 0.035(3) Uani 1 1 d . .
H25A H 0.0999 0.4713 0.9012 0.052 Uiso 1 1 calc GR .
H25B H -0.0188 0.4454 0.8738 0.052 Uiso 1 1 calc GR .
H25C H 0.0882 0.4505 0.8348 0.052 Uiso 1 1 calc GR .
C37 C 0.0312(12) 0.3244(14) 0.6041(7) 0.055(5) Uani 1 1 d . .
H37A H 0.0487 0.3166 0.6446 0.083 Uiso 1 1 calc GR .
H37B H -0.0495 0.3205 0.5977 0.083 Uiso 1 1 calc GR .
H37C H 0.0576 0.3833 0.5917 0.083 Uiso 1 1 calc GR .
C22 C 0.2898(13) 0.3936(13) 0.9856(6) 0.048(4) Uani 1 1 d . .
H22A H 0.2097 0.4052 0.9867 0.073 Uiso 1 1 calc GR .
H22B H 0.3301 0.4418 1.0054 0.073 Uiso 1 1 calc GR .
H22C H 0.3065 0.3361 1.0042 0.073 Uiso 1 1 calc GR .
C13 C 0.5715(10) 0.4496(9) 0.6793(5) 0.0254(13) Uani 1 1 d . .
C27 C 0.2039(12) 0.1514(11) 0.9519(6) 0.040(4) Uani 1 1 d . .
H27A H 0.2432 0.1814 0.9834 0.060 Uiso 1 1 calc GR .
H27B H 0.2102 0.0862 0.9565 0.060 Uiso 1 1 calc GR .
H27C H 0.1252 0.1686 0.9517 0.060 Uiso 1 1 calc GR .
C32 C 0.3971(12) 0.3858(10) 0.5107(6) 0.037(3) Uani 1 1 d . .
H32A H 0.4529 0.3724 0.5404 0.055 Uiso 1 1 calc GR .
H32B H 0.4085 0.4470 0.4966 0.055 Uiso 1 1 calc GR .
H32C H 0.4047 0.3431 0.4794 0.055 Uiso 1 1 calc GR .
C35 C 0.0553(12) 0.1540(12) 0.5924(7) 0.050(5) Uani 1 1 d . .
H35A H 0.0811 0.1071 0.5668 0.075 Uiso 1 1 calc GR .
H35B H -0.0259 0.1511 0.5948 0.075 Uiso 1 1 calc GR .
H35C H 0.0888 0.1448 0.6302 0.075 Uiso 1 1 calc GR .
C31 C 0.2806(13) 0.1551(12) 0.4704(6) 0.041(3) Uani 1 1 d . .
H31A H 0.1994 0.1501 0.4673 0.062 Uiso 1 1 calc GR .
H31B H 0.3147 0.1016 0.4540 0.062 Uiso 1 1 calc GR .
H31C H 0.3051 0.2086 0.4499 0.062 Uiso 1 1 calc GR .

loop_
_atom_site_aniso_label
_atom_site_aniso_U_11
_atom_site_aniso_U_22
_atom_site_aniso_U_33
_atom_site_aniso_U_23
_atom_site_aniso_U_13
_atom_site_aniso_U_12
U1 0.0110(2) 0.0208(2) 0.0243(2) 0.00112(17) 0.00438(13) -0.00145(16)
Si2 0.0176(16) 0.0345(19) 0.0196(14) 0.0016(13) 0.0020(12) -0.0064(14)
Si1 0.0177(16) 0.0306(18) 0.0211(14) 0.0009(14) 0.0061(12) -0.0008(14)
C11 0.017(5) 0.031(6) 0.030(5) 0.001(5) 0.005(4) -0.016(5)
O1 0.025(5) 0.031(5) 0.042(5) 0.005(4) -0.002(4) 0.000(4)
C8 0.007(3) 0.022(4) 0.034(4) 0.001(3) 0.008(3) 0.005(3)
C6 0.016(6) 0.029(7) 0.029(6) -0.008(5) 0.003(5) 0.003(5)
C10 0.011(3) 0.031(4) 0.035(3) 0.001(3) 0.006(2) -0.003(3)
C12 0.011(3) 0.031(4) 0.035(3) 0.001(3) 0.006(2) -0.003(3)
C7 0.023(4) 0.024(4) 0.031(4) -0.004(4) 0.009(3) -0.001(4)
C40 0.025(7) 0.013(6) 0.069(9) -0.005(6) 0.010(7) 0.005(5)
C14 0.011(3) 0.031(4) 0.035(3) 0.001(3) 0.006(2) -0.003(3)
C1 0.023(4) 0.024(4) 0.031(4) -0.004(4) 0.009(3) -0.001(4)
C16 0.009(5) 0.038(7) 0.040(7) -0.003(6) 0.015(5) 0.000(5)
C26 0.025(7) 0.039(9) 0.032(6) -0.002(6) 0.018(5) -0.003(6)
C5 0.007(3) 0.022(4) 0.034(4) 0.001(3) 0.008(3) 0.005(3)
C3 0.025(7) 0.019(6) 0.026(6) -0.001(5) 0.003(5) -0.004(5)
C21 0.016(6) 0.039(8) 0.031(6) -0.007(6) -0.003(5) -0.002(6)
C17 0.020(6) 0.040(8) 0.029(6) -0.003(6) 0.003(5) 0.003(6)
C41 0.045(9) 0.026(8) 0.040(7) -0.003(6) -0.003(6) 0.009(7)
C23 0.015(6) 0.034(7) 0.029(6) 0.005(5) 0.008(5) -0.005(5)
C38 0.012(6) 0.037(8) 0.040(7) 0.006(6) 0.015(5) -0.001(6)
C33 0.022(7) 0.045(9) 0.026(6) 0.004(6) 0.006(5) 0.006(6)
C19 0.027(5) 0.033(6) 0.049(6) 0.003(5) 0.009(4) -0.001(4)
C4 0.009(5) 0.035(7) 0.021(5) -0.003(5) 0.007(4) 0.004(5)
C18 0.027(5) 0.033(6) 0.049(6) 0.003(5) 0.009(4) -0.001(4)
C2 0.022(7) 0.036(8) 0.025(6) -0.005(6) 0.000(5) -0.007(6)
C39 0.043(9) 0.038(9) 0.037(7) 0.011(7) 0.002(6) 0.013(7)
C15 0.035(8) 0.055(10) 0.025(6) -0.001(6) 0.003(5) -0.002(7)
C30 0.033(7) 0.030(7) 0.032(6) 0.007(6) 0.008(6) -0.013(6)
C29 0.044(6) 0.047(7) 0.033(5) -0.009(5) 0.016(4) 0.002(5)
C36 0.019(6) 0.044(9) 0.023(6) 0.002(6) 0.002(5) -0.002(6)
C24 0.015(7) 0.050(10) 0.060(9) -0.017(8) 0.003(6) 0.007(6)
C20 0.020(7) 0.061(11) 0.051(8) -0.005(8) 0.000(6) -0.009(7)
C34 0.054(10) 0.040(9) 0.063(10) 0.018(9) -0.021(8) -0.013(8)
C28 0.039(9) 0.038(9) 0.050(8) 0.005(7) -0.003(7) 0.006(7)
C25 0.018(7) 0.034(8) 0.053(8) 0.011(7) 0.006(6) -0.007(6)
C37 0.021(8) 0.087(15) 0.058(10) -0.016(10) -0.002(7) -0.002(8)
C22 0.045(9) 0.072(13) 0.028(7) -0.013(8) 0.003(6) -0.014(9)
C13 0.011(3) 0.031(4) 0.035(3) 0.001(3) 0.006(2) -0.003(3)
C27 0.040(9) 0.039(9) 0.042(8) 0.011(7) 0.018(7) 0.014(7)
C32 0.038(8) 0.039(9) 0.033(7) 0.002(6) 0.012(6) -0.018(7)
C35 0.031(8) 0.063(12) 0.056(9) 0.023(9) -0.004(7) -0.025(8)
C31 0.044(6) 0.047(7) 0.033(5) -0.009(5) 0.016(4) 0.002(5)

loop_
_atom_type_symbol
_atom_type_description
_atom_type_scat_dispersion_real
_atom_type_scat_dispersion_imag
_atom_type_scat_source
C C 0.0181 0.0091 'International Tables Vol C Tables 4.2.6.8 and 6.1.1.4'
H H 0.0000 0.0000 'International Tables Vol C Tables 4.2.6.8 and 6.1.1.4'
O O 0.0492 0.0322 'International Tables Vol C Tables 4.2.6.8 and 6.1.1.4'
Si Si 0.2541 0.3302 'International Tables Vol C Tables 4.2.6.8 and 6.1.1.4'
U U -4.3638 13.4090 'International Tables Vol C Tables 4.2.6.8 and 6.1.1.4'

loop_
_geom_angle_atom_site_label_1
_geom_angle_atom_site_label_2
_geom_angle_atom_site_label_3
_geom_angle
C11 U1 C10 29.7(4)
C11 U1 C5 159.5(4)
C11 U1 C2 150.3(4)
O1 U1 C11 84.2(4)
O1 U1 C8 155.0(3)
O1 U1 C6 105.8(3)
O1 U1 C10 73.9(3)
O1 U1 C12 113.6(3)
O1 U1 C14 97.1(3)
O1 U1 C5 79.3(3)
O1 U1 C2 114.6(4)
O1 U1 C13 123.0(3)
C8 U1 C11 113.7(4)
C8 U1 C6 51.2(4)
C8 U1 C10 130.2(4)
C8 U1 C12 85.3(4)
C8 U1 C14 107.8(4)
C8 U1 C5 79.0(4)
C8 U1 C2 58.0(4)
C8 U1 C13 81.5(4)
C6 U1 C11 117.3(4)
C6 U1 C10 146.6(4)
C6 U1 C12 105.7(4)
C6 U1 C14 151.7(4)
C6 U1 C5 57.1(4)
C6 U1 C2 81.0(4)
C6 U1 C13 122.1(4)
C12 U1 C11 29.4(4)
C12 U1 C10 49.2(4)
C12 U1 C14 48.7(4)
C12 U1 C5 161.8(4)
C12 U1 C2 127.1(4)
C14 U1 C11 48.1(3)
C14 U1 C10 29.2(3)
C14 U1 C5 145.9(4)
C14 U1 C2 104.5(4)
C5 U1 C10 148.7(4)
C3 U1 C11 144.8(4)
C3 U1 O1 130.3(3)
C3 U1 C8 31.6(4)
C3 U1 C6 53.5(4)
C3 U1 C10 149.9(4)
C3 U1 C12 115.5(4)
C3 U1 C14 120.8(4)
C3 U1 C5 51.2(4)
C3 U1 C4 33.4(4)
C3 U1 C2 31.0(4)
C3 U1 C13 103.7(4)
C4 U1 C11 148.8(4)
C4 U1 O1 103.5(4)
C4 U1 C8 52.1(4)
C4 U1 C6 31.5(4)
C4 U1 C10 176.7(4)
C4 U1 C12 131.5(4)
C4 U1 C14 154.1(4)
C4 U1 C5 30.4(4)
C4 U1 C2 52.5(4)
C4 U1 C13 133.4(4)
C2 U1 C10 130.4(4)
C2 U1 C5 49.9(4)
C13 U1 C11 48.6(4)
C13 U1 C10 49.1(4)
C13 U1 C12 29.6(4)
C13 U1 C14 29.8(4)
C13 U1 C5 151.9(3)
C13 U1 C2 102.4(4)
C33 Si2 C30 112.7(6)
C33 Si2 C36 106.2(6)
C2 Si2 C33 115.5(6)
C2 Si2 C30 108.0(6)
C2 Si2 C36 106.5(6)
C36 Si2 C30 107.5(6)
C6 Si1 C26 109.5(6)
C6 Si1 C21 107.9(6)
C6 Si1 C23 108.5(5)
C26 Si1 C21 117.4(6)
C26 Si1 C23 105.8(6)
C21 Si1 C23 107.4(6)
C10 C11 U1 76.3(7)
C10 C11 C17 125.6(12)
C12 C11 U1 75.2(7)
C12 C11 C10 109.6(11)
C12 C11 C17 124.6(12)
C17 C11 U1 119.7(8)
C41 O1 U1 116.8(7)
C38 O1 U1 137.2(8)
C38 O1 C41 106.0(10)
C7 C8 U1 81.9(7)
C7 C8 C3 108.5(11)
C3 C8 U1 65.4(6)
Si1 C6 U1 138.3(6)
C7 C6 U1 80.3(7)
C7 C6 Si1 122.1(9)
C4 C6 U1 66.6(7)
C4 C6 Si1 128.3(10)
C4 C6 C7 103.9(11)
C11 C10 U1 74.0(6)
C11 C10 C16 127.7(11)
C14 C10 U1 74.2(7)
C14 C10 C11 105.7(11)
C14 C10 C16 126.1(12)
C16 C10 U1 122.8(9)
C11 C12 U1 75.4(7)
C11 C12 C18 126.4(11)
C11 C12 C13 107.6(12)
C18 C12 U1 119.8(8)
C13 C12 U1 75.1(8)
C13 C12 C18 125.7(12)
C8 C7 U1 69.6(7)
C8 C7 C6 110.4(11)
C6 C7 U1 69.3(7)
C41 C40 C39 102.2(11)
C10 C14 U1 76.6(7)
C10 C14 C15 122.4(12)
C10 C14 C13 109.8(11)
C15 C14 U1 124.1(9)
C13 C14 U1 75.0(7)
C13 C14 C15 126.8(12)
C5 C1 U1 71.5(7)
C5 C1 C2 112.0(12)
C2 C1 U1 70.8(7)
C28 C26 Si1 115.3(10)
C28 C26 C27 108.9(12)
C27 C26 Si1 115.0(10)
C1 C5 U1 80.6(8)
C1 C5 C4 108.0(11)
C4 C5 U1 64.2(6)
C8 C3 U1 83.0(7)
C8 C3 C4 107.0(11)
C8 C3 C2 136.6(12)
C4 C3 U1 74.6(7)
C4 C3 C2 110.4(11)
C2 C3 U1 86.2(7)
C20 C21 Si1 113.1(10)
C22 C21 Si1 113.8(10)
C22 C21 C20 110.5(11)
O1 C41 C40 103.3(10)
C24 C23 Si1 110.1(9)
C25 C23 Si1 111.7(9)
C25 C23 C24 109.7(11)
O1 C38 C39 105.9(11)
C34 C33 Si2 115.1(10)
C32 C33 Si2 114.3(10)
C32 C33 C34 106.9(12)
C6 C4 U1 81.9(7)
C6 C4 C3 109.9(12)
C5 C4 U1 85.4(7)
C5 C4 C6 134.6(12)
C5 C4 C3 107.0(10)
C3 C4 U1 72.0(7)
Si2 C2 U1 144.9(7)
C1 C2 U1 79.5(7)
C1 C2 Si2 119.8(10)
C3 C2 U1 62.8(6)
C3 C2 Si2 130.0(10)
C3 C2 C1 102.6(10)
C38 C39 C40 105.8(11)
C29 C30 Si2 116.2(10)
C29 C30 C31 109.6(11)
C31 C30 Si2 113.7(11)
C37 C36 Si2 110.4(9)
C35 C36 Si2 111.8(9)
C35 C36 C37 109.5(13)
C12 C13 U1 75.3(8)
C12 C13 C14 107.2(11)
C12 C13 C19 126.4(13)
C14 C13 U1 75.3(7)
C14 C13 C19 125.7(12)
C19 C13 U1 122.8(8)

loop_
_geom_bond_atom_site_label_1
_geom_bond_atom_site_label_2
_geom_bond_distance
U1 C11 2.779(11)
U1 O1 2.600(9)
U1 C8 2.714(11)
U1 C6 2.719(12)
U1 C10 2.809(12)
U1 C12 2.777(13)
U1 C14 2.779(12)
U1 C5 2.790(12)
U1 C3 2.486(12)
U1 C4 2.520(11)
U1 C2 2.788(12)
U1 C13 2.774(13)
Si2 C33 1.898(15)
Si2 C2 1.845(12)
Si2 C30 1.904(15)
Si2 C36 1.903(12)
Si1 C6 1.875(13)
Si1 C26 1.877(15)
Si1 C21 1.901(12)
Si1 C23 1.908(12)
C11 C10 1.433(17)
C11 C12 1.411(18)
C11 C17 1.503(16)
O1 C41 1.466(16)
O1 C38 1.432(15)
C8 C7 1.382(16)
C8 C3 1.431(17)
C6 C7 1.473(18)
C6 C4 1.436(17)
C10 C14 1.410(17)
C10 C16 1.498(18)
C12 C18 1.504(18)
C12 C13 1.418(17)
C40 C41 1.519(19)
C40 C39 1.534(19)
C14 C15 1.531(17)
C14 C13 1.426(18)
C1 C5 1.376(17)
C1 C2 1.462(19)
C26 C28 1.528(18)
C26 C27 1.542(17)
C5 C4 1.417(17)
C3 C4 1.437(17)
C3 C2 1.439(17)
C21 C20 1.552(17)
C21 C22 1.535(17)
C23 C24 1.529(18)
C23 C25 1.526(18)
C38 C39 1.523(19)
C33 C34 1.537(17)
C33 C32 1.512(17)
C19 C13 1.509(18)
C30 C29 1.523(19)
C30 C31 1.528(18)
C36 C37 1.54(2)
C36 C35 1.54(2)
